data_2107440
loop_
_publ_author_name
'Zhang, Guoshun'
'Zhang, Li'
'Yang, Dezhi'
'Zhang, Na'
'He, Lan'
'Du, Guanhua'
'Lu, Yang'

_publ_section_title
;
 Salt screening and characterization of ciprofloxacin
;
_journal_coeditor_code AO5007
_journal_issue 1
_journal_name_full 'Acta Crystallographica Section B'
_journal_page_first 20
_journal_page_last 28
_journal_paper_doi 10.1107/S2052520615018582
_journal_volume 72
_journal_year 2016
_chemical_formula_moiety 'C17 H19 F N3 O3, C4 H3 O4, H2 O '
_chemical_formula_sum 'C21 H24 F N3 O8'
_chemical_formula_weight 465.43
_chemical_name_systematic
;
 ?
;
_space_group_IT_number 2
_symmetry_cell_setting triclinic
_symmetry_space_group_name_Hall '-P 1'
_symmetry_space_group_name_H-M 'P -1'
_atom_sites_solution_hydrogens geom
_atom_sites_solution_primary direct
_atom_sites_solution_secondary difmap
_audit_creation_method SHELXL-97
_cell_angle_alpha 78.66(2)
_cell_angle_beta 89.44(3)
_cell_angle_gamma 78.85(4)
_cell_formula_units_Z 2
_cell_length_a 9.579(3)
_cell_length_b 9.806(2)
_cell_length_c 11.612(4)
_cell_measurement_reflns_used 3412
_cell_measurement_temperature 293(2)
_cell_measurement_theta_max 69.95
_cell_measurement_theta_min 3.88
_cell_volume 1048.8(6)
_computing_cell_refinement 'CrystalClear (Rigaku Inc., 2008)'
_computing_data_collection 'CrystalClear (Rigaku Inc., 2008)'
_computing_data_reduction 'CrystalClear (Rigaku Inc., 2008)'
_computing_molecular_graphics ORTEPII(Johnson,1976)andPLUTON(Spek,1990)
_computing_publication_material 'SHELXL97(Sheldrick, 1997)'
_computing_structure_refinement 'SHELXL-97 (Sheldrick, 1997)'
_computing_structure_solution 'SHELXS-97 (Sheldrick, 1990)'
_diffrn_ambient_temperature 293(2)
_diffrn_detector_area_resol_mean 0
_diffrn_measured_fraction_theta_full 0.974
_diffrn_measured_fraction_theta_max 0.974
_diffrn_measurement_device_type CCD
_diffrn_measurement_method \w\k
_diffrn_radiation_monochromator confocal
_diffrn_radiation_source 'fine-focus sealed tube'
_diffrn_radiation_type CuK\a
_diffrn_radiation_wavelength 1.54178
_diffrn_reflns_av_R_equivalents 0.0554
_diffrn_reflns_av_sigmaI/netI 0.0450
_diffrn_reflns_limit_h_max 11
_diffrn_reflns_limit_h_min -11
_diffrn_reflns_limit_k_max 6
_diffrn_reflns_limit_k_min -11
_diffrn_reflns_limit_l_max 13
_diffrn_reflns_limit_l_min -14
_diffrn_reflns_number 15473
_diffrn_reflns_theta_full 69.95
_diffrn_reflns_theta_max 69.95
_diffrn_reflns_theta_min 3.88
_diffrn_standards_decay_% 0
_diffrn_standards_interval_count 0
_diffrn_standards_interval_time 0
_diffrn_standards_number 0
_exptl_absorpt_coefficient_mu 1.021
_exptl_absorpt_correction_T_max 1.000
_exptl_absorpt_correction_T_min 0.721
_exptl_absorpt_correction_type multi-scan
_exptl_absorpt_process_details
;
  Higashi, T. (1995). Program for Absorption Correction.
  Rigaku Corporation, Tokyo, Japan.
;
_exptl_crystal_colour Colorless
_exptl_crystal_density_diffrn 1.474
_exptl_crystal_density_method 'not measured'
_exptl_crystal_description Prism
_exptl_crystal_F_000 488
_exptl_crystal_size_max 0.72
_exptl_crystal_size_mid 0.23
_exptl_crystal_size_min 0.19
_refine_diff_density_max 0.303
_refine_diff_density_min -0.218
_refine_ls_extinction_coef 0.0103(11)
_refine_ls_extinction_expression Fc^*^=kFc[1+0.001xFc^2^\l^3^/sin(2\q)]^-1/4^
_refine_ls_extinction_method SHELXL
_refine_ls_goodness_of_fit_ref 1.040
_refine_ls_hydrogen_treatment mixed
_refine_ls_matrix_type full
_refine_ls_number_parameters 323
_refine_ls_number_reflns 3866
_refine_ls_number_restraints 0
_refine_ls_restrained_S_all 1.040
_refine_ls_R_factor_all 0.0464
_refine_ls_R_factor_gt 0.0431
_refine_ls_shift/su_max 0.001
_refine_ls_shift/su_mean 0.000
_refine_ls_structure_factor_coef Fsqd
_refine_ls_weighting_details 'calc w=1/[\s^2^(Fo^2^)+(0.0826P)^2^+0.0488P] where P=(Fo^2^+2Fc^2^)/3'
_refine_ls_weighting_scheme calc
_refine_ls_wR_factor_gt 0.1189
_refine_ls_wR_factor_ref 0.1236
_reflns_number_gt 3412
_reflns_number_total 3866
_reflns_threshold_expression >2sigma(I)
_cod_data_source_file ao5007sup1.cif
_cod_data_source_block 1
_cod_depositor_comments
;
The following automatic conversions were performed:

'_exptl_absorpt_correction_type' value 'Multi-scan' changed to
'multi-scan' according to
/usr/data/users/saulius/crontab/automatic-downloads/rss-feeds/IUCr/lib/dictionaries/cif_core.dic
dictionary named 'cif_core.dic' version 2.4.2 from 2011-04-26.

Automatic conversion script
Id: cif_fix_values 4268 2015-11-12 08:31:59Z antanas 

 Adding full bibliography for 2107440--2107443.cif.

 Adding full bibliography for 2107440--2107443.cif.
;
_cod_original_cell_volume 1048.8(5)
_cod_database_code 2107440
_cod_database_fobs_code 2107440

loop_
_symmetry_equiv_pos_as_xyz
'x, y, z'
'-x, -y, -z'

loop_
_atom_site_type_symbol
_atom_site_label
_atom_site_fract_x
_atom_site_fract_y
_atom_site_fract_z
_atom_site_U_iso_or_equiv
_atom_site_adp_type
_atom_site_calc_flag
_atom_site_refinement_flags
_atom_site_occupancy
_atom_site_symmetry_multiplicity
C C1 0.19992(14) 0.47332(13) 0.37331(10) 0.0328(3) Uani d . 1 1
H H1A 0.2673 0.5284 0.3476 0.039 Uiso calc R 1 1
C C2 0.06799(14) 0.51155(13) 0.31929(10) 0.0335(3) Uani d . 1 1
C C3 -0.03972(14) 0.43085(13) 0.35557(10) 0.0334(3) Uani d . 1 1
C C4 0.00154(13) 0.30974(13) 0.45142(10) 0.0310(3) Uani d . 1 1
C C5 -0.09558(13) 0.22261(14) 0.49555(11) 0.0339(3) Uani d . 1 1
H H5A -0.1866 0.2410 0.4618 0.041 Uiso calc R 1 1
C C6 -0.05703(13) 0.11194(14) 0.58705(11) 0.0335(3) Uani d . 1 1
C C7 0.07918(13) 0.07750(13) 0.64303(10) 0.0312(3) Uani d . 1 1
C C8 0.17488(13) 0.16333(13) 0.59937(10) 0.0321(3) Uani d . 1 1
H H8A 0.2653 0.1450 0.6343 0.038 Uiso calc R 1 1
C C9 0.13834(13) 0.27704(13) 0.50387(10) 0.0300(3) Uani d . 1 1
C C10 0.37955(13) 0.32797(14) 0.51529(11) 0.0352(3) Uani d . 1 1
H H10A 0.3867 0.3515 0.5930 0.042 Uiso calc R 1 1
C C11 0.47966(15) 0.19843(16) 0.49497(13) 0.0450(3) Uani d . 1 1
H H11A 0.4464 0.1419 0.4452 0.054 Uiso calc R 1 1
H H11B 0.5437 0.1448 0.5593 0.054 Uiso calc R 1 1
C C12 0.50337(15) 0.34261(17) 0.43852(15) 0.0496(4) Uani d . 1 1
H H12A 0.5819 0.3760 0.4687 0.060 Uiso calc R 1 1
H H12B 0.4846 0.3732 0.3545 0.060 Uiso calc R 1 1
C C13 0.04353(15) 0.63762(14) 0.22173(11) 0.0394(3) Uani d . 1 1
C C14 0.02861(14) -0.05593(14) 0.83636(11) 0.0383(3) Uani d . 1 1
H H14A -0.0711 -0.0231 0.8131 0.046 Uiso calc R 1 1
H H14B 0.0533 0.0025 0.8884 0.046 Uiso calc R 1 1
C C15 0.05304(14) -0.20951(14) 0.89997(11) 0.0393(3) Uani d . 1 1
H H15A -0.0040 -0.2178 0.9696 0.047 Uiso calc R 1 1
H H15B 0.0238 -0.2671 0.8491 0.047 Uiso calc R 1 1
C C16 0.29691(14) -0.24126(14) 0.82946(12) 0.0378(3) Uani d . 1 1
H H16A 0.2782 -0.3016 0.7768 0.045 Uiso calc R 1 1
H H16B 0.3964 -0.2694 0.8544 0.045 Uiso calc R 1 1
C C17 0.26797(13) -0.08836(14) 0.76453(12) 0.0364(3) Uani d . 1 1
H H17A 0.2949 -0.0285 0.8144 0.044 Uiso calc R 1 1
H H17B 0.3244 -0.0791 0.6946 0.044 Uiso calc R 1 1
C C18 0.31651(14) 0.36607(14) 0.06978(12) 0.0380(3) Uani d . 1 1
C C19 0.31904(14) 0.21543(14) 0.05956(12) 0.0388(3) Uani d . 1 1
H H19A 0.2882 0.1992 -0.0113 0.047 Uiso calc R 1 1
C C20 0.36202(14) 0.10492(14) 0.14431(11) 0.0370(3) Uani d . 1 1
H H20A 0.3878 0.1190 0.2174 0.044 Uiso calc R 1 1
C C21 0.37023(14) -0.04141(14) 0.12584(11) 0.0371(3) Uani d . 1 1
N N1 0.23751(11) 0.36073(11) 0.46133(9) 0.0316(3) Uani d . 1 1
N N2 0.11676(11) -0.04273(11) 0.73146(9) 0.0329(3) Uani d . 1 1
N N3 0.20627(12) -0.26150(12) 0.93425(9) 0.0353(3) Uani d . 1 1
H H3A 0.2284(18) -0.2121(19) 0.9904(16) 0.047(4) Uiso d . 1 1
H H3B 0.229(2) -0.364(2) 0.9670(18) 0.062(5) Uiso d . 1 1
O O1 0.13170(12) 0.70939(11) 0.19047(9) 0.0500(3) Uani d . 1 1
O O2 -0.08356(13) 0.66818(13) 0.16873(10) 0.0558(3) Uani d . 1 1
H H2A -0.133(3) 0.605(3) 0.205(2) 0.080(7) Uiso d . 1 1
O O3 -0.16330(11) 0.46215(11) 0.30945(9) 0.0462(3) Uani d . 1 1
O O4 0.28813(14) 0.45614(11) -0.02439(10) 0.0589(3) Uani d . 1 1
O O5 0.34710(13) 0.39136(11) 0.16600(10) 0.0535(3) Uani d . 1 1
O O6 0.31810(14) -0.06803(11) 0.04040(10) 0.0569(3) Uani d . 1 1
O O7 0.44040(14) -0.13874(12) 0.21017(10) 0.0558(3) Uani d . 1 1
H H7A 0.449(3) -0.235(3) 0.197(2) 0.085(7) Uiso d . 1 1
O O8 0.48705(17) -0.39452(13) 0.17796(13) 0.0669(4) Uani d . 1 1
H H8B 0.429(3) -0.455(3) 0.165(2) 0.085(7) Uiso d . 1 1
H H8C 0.565(3) -0.414(3) 0.135(2) 0.086(7) Uiso d . 1 1
F F1 -0.15187(8) 0.02741(9) 0.62348(7) 0.0470(2) Uani d . 1 1

loop_
_atom_site_aniso_label
_atom_site_aniso_U_11
_atom_site_aniso_U_22
_atom_site_aniso_U_33
_atom_site_aniso_U_12
_atom_site_aniso_U_13
_atom_site_aniso_U_23
C1 0.0373(7) 0.0317(6) 0.0267(6) -0.0054(5) 0.0024(5) -0.0007(4)
C2 0.0382(7) 0.0335(7) 0.0247(6) -0.0018(5) -0.0007(5) -0.0005(5)
C3 0.0354(6) 0.0359(7) 0.0257(6) -0.0015(5) -0.0046(5) -0.0039(5)
C4 0.0320(6) 0.0337(7) 0.0244(6) -0.0024(5) -0.0021(5) -0.0024(5)
C5 0.0288(6) 0.0397(7) 0.0303(6) -0.0040(5) -0.0043(5) -0.0023(5)
C6 0.0295(6) 0.0384(7) 0.0313(6) -0.0087(5) 0.0012(5) -0.0015(5)
C7 0.0317(6) 0.0332(6) 0.0251(6) -0.0029(5) -0.0002(5) -0.0006(4)
C8 0.0291(6) 0.0375(7) 0.0263(6) -0.0049(5) -0.0026(4) 0.0002(5)
C9 0.0302(6) 0.0335(6) 0.0245(6) -0.0048(5) 0.0002(4) -0.0027(4)
C10 0.0315(6) 0.0390(7) 0.0327(6) -0.0079(5) -0.0041(5) -0.0001(5)
C11 0.0370(7) 0.0439(8) 0.0474(8) -0.0009(6) -0.0037(6) 0.0007(6)
C12 0.0320(7) 0.0539(9) 0.0549(9) -0.0071(6) 0.0037(6) 0.0072(6)
C13 0.0482(8) 0.0367(7) 0.0280(6) -0.0021(6) -0.0017(5) 0.0002(5)
C14 0.0376(7) 0.0413(7) 0.0288(6) -0.0013(5) 0.0051(5) 0.0038(5)
C15 0.0387(7) 0.0429(8) 0.0317(6) -0.0088(5) 0.0021(5) 0.0044(5)
C16 0.0336(6) 0.0370(7) 0.0372(7) -0.0024(5) -0.0029(5) 0.0022(5)
C17 0.0293(6) 0.0385(7) 0.0357(6) -0.0054(5) -0.0022(5) 0.0055(5)
C18 0.0338(6) 0.0325(7) 0.0453(7) -0.0040(5) 0.0024(5) -0.0046(5)
C19 0.0403(7) 0.0352(7) 0.0392(7) -0.0076(5) -0.0062(5) -0.0027(5)
C20 0.0394(7) 0.0365(7) 0.0342(6) -0.0070(5) -0.0050(5) -0.0048(5)
C21 0.0424(7) 0.0345(7) 0.0328(6) -0.0092(5) -0.0028(5) -0.0010(5)
N1 0.0300(5) 0.0346(6) 0.0270(5) -0.0057(4) -0.0015(4) 0.0013(4)
N2 0.0289(5) 0.0371(6) 0.0269(5) -0.0034(4) 0.0007(4) 0.0045(4)
N3 0.0437(6) 0.0311(6) 0.0281(5) -0.0067(4) -0.0052(4) 0.0016(4)
O1 0.0570(6) 0.0431(6) 0.0428(6) -0.0109(5) 0.0008(5) 0.0096(4)
O2 0.0585(7) 0.0526(7) 0.0455(6) -0.0107(5) -0.0183(5) 0.0170(5)
O3 0.0399(5) 0.0483(6) 0.0428(5) -0.0056(4) -0.0154(4) 0.0071(4)
O4 0.0821(8) 0.0336(6) 0.0541(6) -0.0061(5) -0.0073(6) 0.0035(4)
O5 0.0688(7) 0.0417(6) 0.0505(6) -0.0076(5) 0.0001(5) -0.0132(4)
O6 0.0856(9) 0.0418(6) 0.0450(6) -0.0200(5) -0.0212(5) -0.0037(4)
O7 0.0826(8) 0.0339(6) 0.0447(6) -0.0016(5) -0.0205(5) -0.0015(4)
O8 0.0744(9) 0.0398(6) 0.0884(9) -0.0129(6) 0.0200(7) -0.0162(6)
F1 0.0363(4) 0.0540(5) 0.0467(5) -0.0180(3) -0.0027(3) 0.0086(4)

loop_
_atom_type_symbol
_atom_type_description
_atom_type_scat_dispersion_real
_atom_type_scat_dispersion_imag
_atom_type_scat_source
C C 0.0181 0.0091 'International Tables Vol C Tables 4.2.6.8 and 6.1.1.4'
H H 0.0000 0.0000 'International Tables Vol C Tables 4.2.6.8 and 6.1.1.4'
N N 0.0311 0.0180 'International Tables Vol C Tables 4.2.6.8 and 6.1.1.4'
O O 0.0492 0.0322 'International Tables Vol C Tables 4.2.6.8 and 6.1.1.4'
F F 0.0727 0.0534 'International Tables Vol C Tables 4.2.6.8 and 6.1.1.4'

loop_
_geom_angle_atom_site_label_1
_geom_angle_atom_site_label_2
_geom_angle_atom_site_label_3
_geom_angle
N1 C1 C2 123.64(12)
N1 C1 H1A 118.2
C2 C1 H1A 118.2
C1 C2 C3 120.45(11)
C1 C2 C13 117.24(12)
C3 C2 C13 122.30(12)
O3 C3 C2 123.01(12)
O3 C3 C4 121.44(12)
C2 C3 C4 115.55(11)
C9 C4 C5 117.93(11)
C9 C4 C3 121.18(12)
C5 C4 C3 120.88(12)
C6 C5 C4 120.37(12)
C6 C5 H5A 119.8
C4 C5 H5A 119.8
F1 C6 C5 118.35(11)
F1 C6 C7 118.51(11)
C5 C6 C7 123.09(12)
C8 C7 N2 122.47(11)
C8 C7 C6 116.49(11)
N2 C7 C6 120.88(12)
C7 C8 C9 121.52(12)
C7 C8 H8A 119.2
C9 C8 H8A 119.2
N1 C9 C8 120.14(11)
N1 C9 C4 119.28(11)
C8 C9 C4 120.57(12)
N1 C10 C12 118.78(11)
N1 C10 C11 118.37(12)
C12 C10 C11 60.19(10)
N1 C10 H10A 116.0
C12 C10 H10A 116.0
C11 C10 H10A 116.0
C10 C11 C12 59.75(10)
C10 C11 H11A 117.8
C12 C11 H11A 117.8
C10 C11 H11B 117.8
C12 C11 H11B 117.8
H11A C11 H11B 114.9
C10 C12 C11 60.06(10)
C10 C12 H12A 117.8
C11 C12 H12A 117.8
C10 C12 H12B 117.8
C11 C12 H12B 117.8
H12A C12 H12B 114.9
O1 C13 O2 120.72(12)
O1 C13 C2 123.78(13)
O2 C13 C2 115.50(13)
N2 C14 C15 109.73(11)
N2 C14 H14A 109.7
C15 C14 H14A 109.7
N2 C14 H14B 109.7
C15 C14 H14B 109.7
H14A C14 H14B 108.2
N3 C15 C14 110.08(12)
N3 C15 H15A 109.6
C14 C15 H15A 109.6
N3 C15 H15B 109.6
C14 C15 H15B 109.6
H15A C15 H15B 108.2
N3 C16 C17 111.41(11)
N3 C16 H16A 109.3
C17 C16 H16A 109.3
N3 C16 H16B 109.3
C17 C16 H16B 109.3
H16A C16 H16B 108.0
N2 C17 C16 109.81(11)
N2 C17 H17A 109.7
C16 C17 H17A 109.7
N2 C17 H17B 109.7
C16 C17 H17B 109.7
H17A C17 H17B 108.2
O5 C18 O4 125.70(13)
O5 C18 C19 119.07(12)
O4 C18 C19 115.16(13)
C20 C19 C18 124.26(13)
C20 C19 H19A 117.9
C18 C19 H19A 117.9
C19 C20 C21 121.41(12)
C19 C20 H20A 119.3
C21 C20 H20A 119.3
O6 C21 O7 123.49(13)
O6 C21 C20 122.97(12)
O7 C21 C20 113.54(12)
C1 N1 C9 119.88(11)
C1 N1 C10 120.37(11)
C9 N1 C10 119.72(10)
C7 N2 C17 116.80(10)
C7 N2 C14 118.19(10)
C17 N2 C14 110.74(10)
C15 N3 C16 110.65(10)
C15 N3 H3A 107.7(11)
C16 N3 H3A 111.5(11)
C15 N3 H3B 112.7(12)
C16 N3 H3B 104.9(11)
H3A N3 H3B 109.4(16)
C13 O2 H2A 107.4(16)
C21 O7 H7A 113.6(15)
H8B O8 H8C 106(2)

loop_
_geom_bond_atom_site_label_1
_geom_bond_atom_site_label_2
_geom_bond_distance
C1 N1 1.3428(16)
C1 C2 1.3678(19)
C1 H1A 0.9300
C2 C3 1.430(2)
C2 C13 1.4862(17)
C3 O3 1.2609(17)
C3 C4 1.4535(17)
C4 C9 1.4025(18)
C4 C5 1.4085(19)
C5 C6 1.3573(18)
C5 H5A 0.9300
C6 F1 1.3554(15)
C6 C7 1.4138(19)
C7 C8 1.3883(18)
C7 N2 1.3932(16)
C8 C9 1.4021(17)
C8 H8A 0.9300
C9 N1 1.3974(17)
C10 N1 1.4545(17)
C10 C12 1.4890(19)
C10 C11 1.494(2)
C10 H10A 0.9800
C11 C12 1.496(2)
C11 H11A 0.9700
C11 H11B 0.9700
C12 H12A 0.9700
C12 H12B 0.9700
C13 O1 1.2099(19)
C13 O2 1.3235(19)
C14 N2 1.4743(15)
C14 C15 1.5158(18)
C14 H14A 0.9700
C14 H14B 0.9700
C15 N3 1.4882(18)
C15 H15A 0.9700
C15 H15B 0.9700
C16 N3 1.4917(17)
C16 C17 1.5140(18)
C16 H16A 0.9700
C16 H16B 0.9700
C17 N2 1.4623(16)
C17 H17A 0.9700
C17 H17B 0.9700
C18 O5 1.2406(18)
C18 O4 1.2581(18)
C18 C19 1.5006(19)
C19 C20 1.315(2)
C19 H19A 0.9300
C20 C21 1.4793(19)
C20 H20A 0.9300
C21 O6 1.2099(18)
C21 O7 1.3109(17)
N3 H3A 0.933(19)
N3 H3B 0.99(2)
O2 H2A 0.89(2)
O7 H7A 0.97(3)
O8 H8B 0.92(3)
O8 H8C 0.91(3)

loop_
_geom_hbond_atom_site_label_D
_geom_hbond_atom_site_label_H
_geom_hbond_atom_site_label_A
_geom_hbond_site_symmetry_A
_geom_hbond_distance_DH
_geom_hbond_distance_HA
_geom_hbond_distance_DA
_geom_hbond_angle_DHA
N3 H3A O6 1_556 0.933(19) 1.968(19) 2.8280(18) 152.3(15)
N3 H3A O1 1_546 0.933(19) 2.526(18) 3.0244(18) 113.7(13)
N3 H3B O4 1_546 0.99(2) 1.73(2) 2.6752(17) 160.2(18)
O2 H2A O3 . 0.89(2) 1.73(3) 2.5708(17) 156(2)
O7 H7A O8 . 0.97(3) 1.60(3) 2.5618(17) 172(2)
O8 H8B O5 1_545 0.92(3) 1.83(3) 2.726(2) 165(2)
O8 H8C O4 2_655 0.91(3) 1.93(3) 2.833(2) 171(2)
